data_7701022
loop_
_publ_author_name
'da Silva, Monize M.'
'de Camargo, Mariana S.'
'Correa, Rodrigo S.'
'Castelli, Silvia'
'De Grandis, Rone A.'
'Takarada, Jessica E.'
'Varanda, Eliana A.'
'Castellano, Eduardo E.'
'Deflon, Victor M.'
'Cominetti, Marcia R.'
'Desideri, Alessandro'
'Batista, Alzir A.'

_publ_section_title
;
 Non-mutagenic Ru(ii) complexes: cytotoxicity, topoisomerase IB
 inhibition, DNA and HSA binding.
;
_journal_issue 39
_journal_name_full 'Dalton transactions (Cambridge, England : 2003)'
_journal_page_first 14885
_journal_page_last 14897
_journal_paper_doi 10.1039/c9dt01905g
_journal_volume 48
_journal_year 2019
_chemical_compound_source 'synthesis as described'
_chemical_formula_moiety 'C41 H40 N3 P2 Ru1, Cl O4'
_chemical_formula_sum 'C41 H40 Cl N3 O4 P2 Ru S2'
_chemical_formula_weight 901.34
_chemical_name_common cb2mt-clo4
_space_group_IT_number 61
_space_group_name_Hall '-P 2ac 2ab'
_space_group_name_H-M_alt 'P b c a'
_symmetry_cell_setting orthorhombic
_symmetry_Int_Tables_number 61
_symmetry_space_group_name_Hall '-P 2ac 2ab'
_symmetry_space_group_name_H-M 'P b c a'
_atom_sites_solution_hydrogens geom
_atom_sites_solution_primary direct
_atom_sites_solution_secondary difmap
_audit_creation_date 2013-03-07T03:01:44-00:00
_audit_creation_method 'WinGX routine CIF_UPDATE'
_audit_update_record
;
2018-10-30 deposited with the CCDC.    2019-09-04 downloaded from the CCDC.
;
_cell_angle_alpha 90.000(5)
_cell_angle_beta 90.000(5)
_cell_angle_gamma 90.000(5)
_cell_formula_units_Z 8
_cell_length_a 18.669(5)
_cell_length_b 19.702(5)
_cell_length_c 21.195(5)
_cell_measurement_reflns_used 5018
_cell_measurement_temperature 293(2)
_cell_measurement_theta_max 25.68
_cell_measurement_theta_min 3.01
_cell_measurement_wavelength 0.71073
_cell_volume 7796(3)
_computing_cell_refinement 'HKL Scalepack (Otwinowski & Minor 1997)'
_computing_data_collection 'Collect (Bruker AXS BV, 1997-2004)'
_computing_data_reduction 'HKL Denzo and Scalepack (Otwinowski & Minor 1997)'
_computing_molecular_graphics 'Ortep-3 for Windows (Farrugia, 1997)'
_computing_publication_material 'WinGX publication routines (Farrugia, 1999)'
_computing_structure_refinement 'SHELXL-97 (Sheldrick, 2008)'
_computing_structure_solution 'SHELXS-86 (Sheldrick, 1986)'
_diffrn_ambient_temperature 293(2)
_diffrn_detector 'CCD plate'
_diffrn_detector_area_resol_mean 9
_diffrn_measured_fraction_theta_full 0.998
_diffrn_measured_fraction_theta_max 0.998
_diffrn_measurement_device '95mm CCD camera on \k-goniostat'
_diffrn_measurement_device_type KappaCCD
_diffrn_measurement_method 'CCD rotation images, thick slices'
_diffrn_orient_matrix_type X=UH
_diffrn_orient_matrix_UB_11 0.01
_diffrn_orient_matrix_UB_12 0
_diffrn_orient_matrix_UB_13 0
_diffrn_orient_matrix_UB_21 0
_diffrn_orient_matrix_UB_22 0.01
_diffrn_orient_matrix_UB_23 0
_diffrn_orient_matrix_UB_31 0
_diffrn_orient_matrix_UB_32 0
_diffrn_orient_matrix_UB_33 0.01
_diffrn_radiation_monochromator graphite
_diffrn_radiation_probe x-ray
_diffrn_radiation_type MoK\a
_diffrn_radiation_wavelength 0.71073
_diffrn_reflns_av_R_equivalents 0.0737
_diffrn_reflns_av_unetI/netI 0.0566
_diffrn_reflns_limit_h_max 22
_diffrn_reflns_limit_h_min -20
_diffrn_reflns_limit_k_max 21
_diffrn_reflns_limit_k_min -24
_diffrn_reflns_limit_l_max 23
_diffrn_reflns_limit_l_min -25
_diffrn_reflns_number 35035
_diffrn_reflns_reduction_process
;
 Scaled and merged with Sortav
 R.H. Blessing, (1987) Cryst. Rev. 1, 3-58
 R.H. Blessing, (1989) J. Appl. Cryst. 22, 396-397
;
_diffrn_reflns_theta_full 25.68
_diffrn_reflns_theta_max 25.68
_diffrn_reflns_theta_min 3.01
_diffrn_source 'Enraf Nonius FR590'
_exptl_absorpt_coefficient_mu 0.707
_exptl_absorpt_correction_T_max 0.972
_exptl_absorpt_correction_T_min 0.911
_exptl_absorpt_correction_type gaussian
_exptl_absorpt_process_details
;
   P. Coppens, L. Leiserowitz, D Rabinovich, Acta Cryst.
   (1965), 18, 1035-1038
;
_exptl_crystal_colour red
_exptl_crystal_density_diffrn 1.536
_exptl_crystal_density_method 'not measured'
_exptl_crystal_description prism
_exptl_crystal_F_000 3696
_exptl_crystal_size_max 0.18
_exptl_crystal_size_mid 0.056
_exptl_crystal_size_min 0.051
_refine_diff_density_max 0.64
_refine_diff_density_min -0.456
_refine_diff_density_rms 0.069
_refine_ls_extinction_method none
_refine_ls_goodness_of_fit_ref 1.025
_refine_ls_hydrogen_treatment constr
_refine_ls_matrix_type full
_refine_ls_number_parameters 488
_refine_ls_number_reflns 7377
_refine_ls_number_restraints 0
_refine_ls_restrained_S_all 1.025
_refine_ls_R_factor_all 0.0767
_refine_ls_R_factor_gt 0.0453
_refine_ls_shift/su_max 0.001
_refine_ls_shift/su_mean 0
_refine_ls_structure_factor_coef Fsqd
_refine_ls_weighting_details 'calc w=1/[\s^2^(Fo^2^)+(0.0604P)^2^+0.0000P] where P=(Fo^2^+2Fc^2^)/3'
_refine_ls_weighting_scheme calc
_refine_ls_wR_factor_gt 0.106
_refine_ls_wR_factor_ref 0.1173
_reflns_number_gt 5018
_reflns_number_total 7377
_reflns_threshold_expression >2\s(I)
_cod_data_source_file c9dt01905g2.cif
_cod_data_source_block cb2mt_clo4
_cod_depositor_comments 'Adding full bibliography for 7701022--7701024.cif.'
_cod_original_sg_symbol_H-M Pbca
_cod_database_code 7701022

loop_
_symmetry_equiv_pos_as_xyz
'x, y, z'
'-x+1/2, -y, z+1/2'
'x+1/2, -y+1/2, -z'
'-x, y+1/2, -z+1/2'
'-x, -y, -z'
'x-1/2, y, -z-1/2'
'-x-1/2, y-1/2, z'
'x, -y-1/2, z-1/2'

loop_
_atom_site_label
_atom_site_type_symbol
_atom_site_fract_x
_atom_site_fract_y
_atom_site_fract_z
_atom_site_U_iso_or_equiv
_atom_site_adp_type
_atom_site_occupancy
_atom_site_symmetry_multiplicity
_atom_site_calc_flag
_atom_site_refinement_flags
_atom_site_disorder_assembly
_atom_site_disorder_group
Ru1 Ru 0.196389(16) 0.061611(15) 0.245431(13) 0.03755(11) Uani 1 1 d . A 1
N1 N 0.17193(18) 0.14054(17) 0.17867(16) 0.0490(8) Uani 1 1 d . A 1
N2 N 0.28658(16) 0.03233(16) 0.19142(15) 0.0432(8) Uani 1 1 d . A 1
N3 N 0.27674(16) 0.13184(16) 0.27553(15) 0.0407(7) Uani 1 1 d . A 1
P1 P 0.20201(5) 0.00358(5) 0.33997(5) 0.0412(2) Uani 1 1 d . A 1
P2 P 0.10910(5) -0.00893(5) 0.20219(5) 0.0420(2) Uani 1 1 d . A 1
S1 S 0.10193(5) 0.13722(5) 0.28236(5) 0.0478(3) Uani 1 1 d . A 1
S2 S 0.09280(8) 0.24954(7) 0.17873(7) 0.0741(4) Uani 1 1 d . A 1
C1 C 0.1249(2) 0.1746(2) 0.2115(2) 0.0510(10) Uani 1 1 d . A 1
C2 C 0.1887(3) 0.1701(2) 0.1182(2) 0.0622(12) Uani 1 1 d . A 1
H2A H 0.1781 0.1377 0.085 0.075 Uiso 1 1 calc R A 1
H2B H 0.2394 0.1807 0.1163 0.075 Uiso 1 1 calc R A 1
C3 C 0.1452(3) 0.2345(3) 0.1077(2) 0.0791(16) Uani 1 1 d . A 1
H3A H 0.1138 0.2291 0.0716 0.095 Uiso 1 1 calc R A 1
H3B H 0.1769 0.2726 0.0998 0.095 Uiso 1 1 calc R A 1
C4 C 0.2874(2) -0.0123(2) 0.1436(2) 0.0567(11) Uani 1 1 d . A 1
H4 H 0.2478 -0.0404 0.1384 0.068 Uiso 1 1 calc R A 1
C5 C 0.3430(3) -0.0189(3) 0.1021(2) 0.0690(14) Uani 1 1 d . A 1
H5 H 0.3414 -0.0517 0.0705 0.083 Uiso 1 1 calc R A 1
C6 C 0.4010(3) 0.0230(3) 0.1073(2) 0.0650(13) Uani 1 1 d . A 1
H6 H 0.4391 0.0196 0.0791 0.078 Uiso 1 1 calc R A 1
C7 C 0.4018(2) 0.0701(2) 0.1547(2) 0.0555(11) Uani 1 1 d . A 1
H7 H 0.4404 0.0995 0.1588 0.067 Uiso 1 1 calc R A 1
C8 C 0.3449(2) 0.0740(2) 0.19690(18) 0.0430(9) Uani 1 1 d . A 1
C9 C 0.3412(2) 0.12532(19) 0.24719(18) 0.0419(9) Uani 1 1 d . A 1
C10 C 0.3985(2) 0.1664(2) 0.2640(2) 0.0533(11) Uani 1 1 d . A 1
H10 H 0.4426 0.1608 0.2442 0.064 Uiso 1 1 calc R A 1
C11 C 0.3904(2) 0.2153(2) 0.3096(2) 0.0580(12) Uani 1 1 d . A 1
H11 H 0.429 0.2418 0.3222 0.07 Uiso 1 1 calc R A 1
C12 C 0.3237(2) 0.2241(2) 0.3361(2) 0.0553(11) Uani 1 1 d . A 1
H12 H 0.3159 0.2582 0.3657 0.066 Uiso 1 1 calc R A 1
C13 C 0.2688(2) 0.1817(2) 0.31823(19) 0.0479(10) Uani 1 1 d . A 1
H13 H 0.2241 0.1879 0.3366 0.058 Uiso 1 1 calc R A 1
C111 C 0.2266(2) 0.06096(19) 0.40455(18) 0.0429(9) Uani 1 1 d . A 1
C112 C 0.2971(2) 0.0681(2) 0.42446(19) 0.0528(10) Uani 1 1 d . A 1
H112 H 0.3328 0.0411 0.4069 0.063 Uiso 1 1 calc R A 1
C113 C 0.3145(3) 0.1157(2) 0.4706(2) 0.0614(12) Uani 1 1 d . A 1
H113 H 0.3619 0.1201 0.4836 0.074 Uiso 1 1 calc R A 1
C114 C 0.2631(3) 0.1559(3) 0.4970(2) 0.0683(13) Uani 1 1 d . A 1
H114 H 0.2753 0.1873 0.5279 0.082 Uiso 1 1 calc R A 1
C115 C 0.1928(3) 0.1496(2) 0.4774(2) 0.0602(12) Uani 1 1 d . A 1
H115 H 0.1576 0.1772 0.4948 0.072 Uiso 1 1 calc R A 1
C116 C 0.1749(2) 0.1024(2) 0.43218(18) 0.0506(10) Uani 1 1 d . A 1
H116 H 0.1273 0.098 0.4198 0.061 Uiso 1 1 calc R A 1
C121 C 0.2628(2) -0.0683(2) 0.35563(19) 0.0474(10) Uani 1 1 d . A 1
C122 C 0.3192(2) -0.0817(2) 0.3152(2) 0.0592(12) Uani 1 1 d . A 1
H122 H 0.3261 -0.0548 0.2796 0.071 Uiso 1 1 calc R A 1
C123 C 0.3656(3) -0.1351(3) 0.3273(3) 0.0744(15) Uani 1 1 d . A 1
H123 H 0.4033 -0.1435 0.2997 0.089 Uiso 1 1 calc R A 1
C124 C 0.3568(3) -0.1753(3) 0.3791(3) 0.0746(15) Uani 1 1 d . A 1
H124 H 0.3881 -0.2111 0.3867 0.089 Uiso 1 1 calc R A 1
C125 C 0.3016(3) -0.1626(2) 0.4196(3) 0.0725(14) Uani 1 1 d . A 1
H125 H 0.2954 -0.1899 0.4549 0.087 Uiso 1 1 calc R A 1
C126 C 0.2541(3) -0.1089(2) 0.4085(2) 0.0606(12) Uani 1 1 d . A 1
H126 H 0.2168 -0.1005 0.4366 0.073 Uiso 1 1 calc R A 1
C131 C 0.1162(2) -0.0290(2) 0.36881(19) 0.0499(10) Uani 1 1 d . A 1
H13A H 0.1205 -0.0389 0.4135 0.06 Uiso 1 1 calc R A 1
H13B H 0.08 0.0059 0.3638 0.06 Uiso 1 1 calc R A 1
C132 C 0.0914(2) -0.0938(2) 0.3340(2) 0.0541(11) Uani 1 1 d . A 1
H13C H 0.1305 -0.11 0.3078 0.065 Uiso 1 1 calc R A 1
H13D H 0.0812 -0.1287 0.3651 0.065 Uiso 1 1 calc R A 1
C211 C 0.0742(2) 0.0297(2) 0.12969(19) 0.0457(9) Uani 1 1 d . A 1
C212 C 0.1061(2) 0.0175(2) 0.07172(19) 0.0529(10) Uani 1 1 d . A 1
H212 H 0.1427 -0.0144 0.0686 0.063 Uiso 1 1 calc R A 1
C213 C 0.0841(3) 0.0526(2) 0.0181(2) 0.0629(12) Uani 1 1 d . A 1
H213 H 0.1047 0.0427 -0.0207 0.075 Uiso 1 1 calc R A 1
C214 C 0.0319(3) 0.1016(3) 0.0223(2) 0.0717(14) Uani 1 1 d . A 1
H214 H 0.0183 0.1262 -0.0132 0.086 Uiso 1 1 calc R A 1
C215 C 0.0003(3) 0.1137(3) 0.0795(2) 0.0684(13) Uani 1 1 d . A 1
H215 H -0.0356 0.1463 0.0825 0.082 Uiso 1 1 calc R A 1
C216 C 0.0207(2) 0.0785(2) 0.1323(2) 0.0602(12) Uani 1 1 d . A 1
H216 H -0.0017 0.0875 0.1706 0.072 Uiso 1 1 calc R A 1
C221 C 0.1241(2) -0.0966(2) 0.17493(19) 0.0465(9) Uani 1 1 d . A 1
C222 C 0.1817(2) -0.1354(2) 0.19557(19) 0.0486(10) Uani 1 1 d . A 1
H222 H 0.2165 -0.116 0.2212 0.058 Uiso 1 1 calc R A 1
C223 C 0.1874(2) -0.2033(2) 0.1779(2) 0.0589(12) Uani 1 1 d . A 1
H223 H 0.2255 -0.2295 0.1924 0.071 Uiso 1 1 calc R A 1
C224 C 0.1366(3) -0.2318(2) 0.1388(2) 0.0621(12) Uani 1 1 d . A 1
H224 H 0.1411 -0.2768 0.1263 0.075 Uiso 1 1 calc R A 1
C225 C 0.0797(3) -0.1942(2) 0.1182(2) 0.0628(12) Uani 1 1 d . A 1
H225 H 0.0453 -0.2137 0.0921 0.075 Uiso 1 1 calc R A 1
C226 C 0.0734(2) -0.1271(2) 0.1364(2) 0.0552(11) Uani 1 1 d . A 1
H226 H 0.0344 -0.1019 0.1225 0.066 Uiso 1 1 calc R A 1
C231 C 0.0260(2) -0.0231(2) 0.2482(2) 0.0533(10) Uani 1 1 d . A 1
H23A H 0.0167 0.0173 0.273 0.064 Uiso 1 1 calc R A 1
H23B H -0.0134 -0.0281 0.2187 0.064 Uiso 1 1 calc R A 1
C232 C 0.0255(2) -0.0843(2) 0.2927(2) 0.0571(11) Uani 1 1 d . A 1
H23C H -0.0159 -0.0805 0.32 0.069 Uiso 1 1 calc R A 1
H23D H 0.0194 -0.125 0.2675 0.069 Uiso 1 1 calc R A 1
Cl1 Cl -0.01973(9) 0.33494(8) 0.00424(7) 0.0862(4) Uani 1 1 d . B 1
O1 O 0.0138(4) 0.3867(4) 0.0349(4) 0.253(5) Uani 1 1 d . B 1
O4 O -0.0928(3) 0.3432(4) 0.0016(3) 0.177(3) Uani 1 1 d . B 1
O3 O 0.0066(3) 0.3292(4) -0.0559(3) 0.193(3) Uani 1 1 d . B 1
O2 O -0.0075(6) 0.2805(4) 0.0330(5) 0.316(6) Uani 1 1 d . B 1

loop_
_atom_site_aniso_label
_atom_site_aniso_U_11
_atom_site_aniso_U_22
_atom_site_aniso_U_33
_atom_site_aniso_U_23
_atom_site_aniso_U_13
_atom_site_aniso_U_12
Ru1 0.03699(17) 0.04049(18) 0.03515(17) -0.00096(13) 0.00077(13) -0.00110(13)
N1 0.048(2) 0.055(2) 0.0440(19) 0.0058(16) -0.0033(15) -0.0072(16)
N2 0.0430(19) 0.0440(19) 0.0427(18) -0.0009(15) 0.0043(14) 0.0002(14)
N3 0.0399(18) 0.0409(19) 0.0412(17) 0.0024(14) 0.0000(14) -0.0043(14)
P1 0.0442(6) 0.0420(6) 0.0374(5) 0.0016(4) 0.0009(4) -0.0003(4)
P2 0.0399(5) 0.0438(6) 0.0421(6) -0.0052(4) -0.0016(4) -0.0019(4)
S1 0.0443(6) 0.0525(6) 0.0467(6) -0.0010(5) 0.0031(5) 0.0050(5)
S2 0.0832(9) 0.0565(8) 0.0827(9) 0.0138(7) -0.0080(7) 0.0083(7)
C1 0.042(2) 0.055(3) 0.056(3) 0.000(2) -0.008(2) -0.0009(19)
C2 0.073(3) 0.066(3) 0.047(2) 0.008(2) -0.002(2) -0.018(2)
C3 0.073(3) 0.092(4) 0.071(3) 0.033(3) -0.013(3) -0.012(3)
C4 0.054(3) 0.059(3) 0.057(3) -0.012(2) 0.008(2) -0.008(2)
C5 0.070(3) 0.079(4) 0.058(3) -0.018(3) 0.017(2) -0.006(3)
C6 0.058(3) 0.071(3) 0.066(3) -0.002(3) 0.024(2) 0.003(2)
C7 0.047(2) 0.057(3) 0.062(3) 0.003(2) 0.007(2) 0.000(2)
C8 0.037(2) 0.045(2) 0.046(2) 0.0076(18) -0.0006(17) 0.0032(17)
C9 0.042(2) 0.041(2) 0.043(2) 0.0049(18) -0.0067(18) 0.0017(16)
C10 0.038(2) 0.052(3) 0.070(3) 0.005(2) -0.002(2) -0.0035(18)
C11 0.055(3) 0.048(3) 0.071(3) -0.002(2) -0.013(2) -0.011(2)
C12 0.063(3) 0.044(2) 0.059(3) -0.006(2) -0.003(2) -0.007(2)
C13 0.051(2) 0.046(2) 0.047(2) -0.0018(19) 0.0036(19) -0.0031(19)
C111 0.050(2) 0.039(2) 0.039(2) 0.0041(17) -0.0002(17) -0.0011(18)
C112 0.056(3) 0.058(3) 0.044(2) 0.004(2) -0.0023(19) 0.003(2)
C113 0.063(3) 0.073(3) 0.048(3) 0.000(2) -0.017(2) -0.011(2)
C114 0.083(4) 0.079(4) 0.043(2) -0.011(2) -0.004(2) -0.011(3)
C115 0.073(3) 0.062(3) 0.045(2) -0.009(2) 0.005(2) 0.003(2)
C116 0.057(3) 0.056(3) 0.039(2) -0.0011(19) -0.0008(19) 0.000(2)
C121 0.054(3) 0.044(2) 0.044(2) -0.0037(19) -0.0058(19) 0.0001(19)
C122 0.052(3) 0.062(3) 0.064(3) 0.004(2) -0.003(2) 0.009(2)
C123 0.057(3) 0.077(4) 0.089(4) -0.007(3) -0.002(3) 0.015(3)
C124 0.072(4) 0.052(3) 0.100(4) 0.003(3) -0.021(3) 0.012(3)
C125 0.085(4) 0.053(3) 0.080(4) 0.016(3) -0.019(3) 0.003(3)
C126 0.068(3) 0.055(3) 0.059(3) 0.012(2) -0.001(2) 0.003(2)
C131 0.051(3) 0.055(3) 0.043(2) -0.002(2) 0.0072(18) -0.004(2)
C132 0.062(3) 0.049(2) 0.051(2) 0.003(2) 0.007(2) -0.011(2)
C211 0.041(2) 0.048(2) 0.047(2) -0.0090(19) -0.0046(18) 0.0003(18)
C212 0.062(3) 0.048(3) 0.049(2) -0.002(2) -0.002(2) 0.002(2)
C213 0.082(3) 0.059(3) 0.047(3) -0.001(2) -0.006(2) 0.000(3)
C214 0.084(4) 0.074(4) 0.057(3) 0.003(3) -0.026(3) 0.008(3)
C215 0.071(3) 0.069(3) 0.066(3) -0.009(2) -0.022(3) 0.019(3)
C216 0.055(3) 0.074(3) 0.052(3) -0.011(2) -0.010(2) 0.014(2)
C221 0.046(2) 0.047(2) 0.046(2) -0.0024(19) 0.0024(18) -0.0010(18)
C222 0.049(2) 0.050(3) 0.047(2) -0.0021(19) -0.0009(18) -0.0011(19)
C223 0.066(3) 0.058(3) 0.052(3) 0.006(2) 0.008(2) 0.014(2)
C224 0.082(3) 0.042(3) 0.062(3) -0.003(2) 0.010(3) -0.003(2)
C225 0.071(3) 0.049(3) 0.069(3) -0.011(2) -0.003(2) -0.007(2)
C226 0.056(3) 0.046(3) 0.063(3) -0.005(2) -0.011(2) 0.001(2)
C231 0.044(2) 0.060(3) 0.057(3) -0.008(2) 0.001(2) -0.006(2)
C232 0.057(3) 0.062(3) 0.053(3) -0.007(2) 0.009(2) -0.017(2)
Cl1 0.0884(10) 0.0955(11) 0.0747(9) -0.0232(8) 0.0020(8) 0.0009(8)
O1 0.175(6) 0.327(10) 0.258(8) -0.227(8) 0.083(6) -0.124(7)
O4 0.094(4) 0.277(8) 0.162(6) -0.015(5) 0.009(4) 0.008(5)
O3 0.148(5) 0.295(8) 0.135(5) -0.105(5) 0.061(4) -0.082(5)
O2 0.430(15) 0.163(7) 0.357(13) 0.134(8) -0.168(12) 0.051(8)

loop_
_atom_type_symbol
_atom_type_description
_atom_type_scat_dispersion_real
_atom_type_scat_dispersion_imag
_atom_type_scat_source
C C 0.0033 0.0016 'International Tables Vol C Tables 4.2.6.8 and 6.1.1.4'
H H 0 0 'International Tables Vol C Tables 4.2.6.8 and 6.1.1.4'
N N 0.0061 0.0033 'International Tables Vol C Tables 4.2.6.8 and 6.1.1.4'
O O 0.0106 0.006 'International Tables Vol C Tables 4.2.6.8 and 6.1.1.4'
P P 0.1023 0.0942 'International Tables Vol C Tables 4.2.6.8 and 6.1.1.4'
Cl Cl 0.1484 0.1585 'International Tables Vol C Tables 4.2.6.8 and 6.1.1.4'
Ru Ru -1.2594 0.8363 'International Tables Vol C Tables 4.2.6.8 and 6.1.1.4'
S S 0.1246 0.1234 'International Tables Vol C Tables 4.2.6.8 and 6.1.1.4'

loop_
_exptl_crystal_face_index_h
_exptl_crystal_face_index_k
_exptl_crystal_face_index_l
_exptl_crystal_face_perp_dist
5 9 -4 0.021
-5 -7 4 0.03
-9 6 1 0.079
7 -4 -1 0.105
-1 -2 -19 0.025
1 1 12 0.031

loop_
_geom_angle_atom_site_label_1
_geom_angle_atom_site_label_2
_geom_angle_atom_site_label_3
_geom_angle
N2 Ru1 N3 77.27(12)
N2 Ru1 N1 90.58(13)
N3 Ru1 N1 82.96(12)
N2 Ru1 P1 107.35(9)
N3 Ru1 P1 91.70(9)
N1 Ru1 P1 159.74(10)
N2 Ru1 P2 100.44(9)
N3 Ru1 P2 173.83(9)
N1 Ru1 P2 91.37(9)
P1 Ru1 P2 94.46(4)
N2 Ru1 S1 156.34(9)
N3 Ru1 S1 90.93(9)
N1 Ru1 S1 67.41(10)
P1 Ru1 S1 93.26(4)
P2 Ru1 S1 89.13(4)
C1 N1 C2 114.3(4)
C1 N1 Ru1 99.5(3)
C2 N1 Ru1 146.1(3)
C4 N2 C8 116.7(3)
C4 N2 Ru1 126.6(3)
C8 N2 Ru1 115.0(3)
C13 N3 C9 117.8(3)
C13 N3 Ru1 126.7(3)
C9 N3 Ru1 115.5(2)
C131 P1 C111 100.74(18)
C131 P1 C121 102.1(2)
C111 P1 C121 100.64(18)
C131 P1 Ru1 115.07(14)
C111 P1 Ru1 110.72(13)
C121 P1 Ru1 124.34(14)
C211 P2 C221 100.38(18)
C211 P2 C231 101.88(19)
C221 P2 C231 98.67(19)
C211 P2 Ru1 109.29(13)
C221 P2 Ru1 125.20(13)
C231 P2 Ru1 117.93(14)
C1 S1 Ru1 78.56(15)
C1 S2 C3 90.4(2)
N1 C1 S1 114.2(3)
N1 C1 S2 117.2(3)
S1 C1 S2 128.6(3)
N1 C2 C3 110.5(4)
C2 C3 S2 107.6(3)
N2 C4 C5 123.8(4)
C6 C5 C4 119.5(4)
C5 C6 C7 118.5(4)
C6 C7 C8 120.1(4)
N2 C8 C7 121.3(4)
N2 C8 C9 115.9(3)
C7 C8 C9 122.7(4)
N3 C9 C10 121.2(4)
N3 C9 C8 115.4(3)
C10 C9 C8 123.4(4)
C11 C10 C9 120.3(4)
C10 C11 C12 118.4(4)
C13 C12 C11 119.0(4)
N3 C13 C12 123.2(4)
C112 C111 C116 118.0(4)
C112 C111 P1 121.8(3)
C116 C111 P1 120.1(3)
C111 C112 C113 120.2(4)
C114 C113 C112 120.9(4)
C113 C114 C115 119.6(4)
C116 C115 C114 120.1(4)
C115 C116 C111 121.3(4)
C122 C121 C126 118.7(4)
C122 C121 P1 120.2(3)
C126 C121 P1 121.1(3)
C121 C122 C123 120.4(5)
C124 C123 C122 120.9(5)
C123 C124 C125 119.4(5)
C124 C125 C126 120.8(5)
C121 C126 C125 119.8(5)
C132 C131 P1 113.1(3)
C232 C132 C131 114.5(4)
C212 C211 C216 117.7(4)
C212 C211 P2 121.2(3)
C216 C211 P2 120.7(3)
C211 C212 C213 120.7(4)
C214 C213 C212 120.4(5)
C215 C214 C213 119.0(5)
C214 C215 C216 121.0(5)
C215 C216 C211 121.2(4)
C226 C221 C222 118.4(4)
C226 C221 P2 119.1(3)
C222 C221 P2 122.3(3)
C221 C222 C223 120.1(4)
C224 C223 C222 119.9(4)
C225 C224 C223 120.5(4)
C224 C225 C226 119.7(4)
C225 C226 C221 121.3(4)
C232 C231 P2 116.6(3)
C132 C232 C231 116.6(4)
O2 Cl1 O1 109.0(7)
O2 Cl1 O3 108.4(7)
O1 Cl1 O3 110.0(4)
O2 Cl1 O4 107.5(6)
O1 Cl1 O4 112.7(5)
O3 Cl1 O4 109.1(4)

loop_
_geom_bond_atom_site_label_1
_geom_bond_atom_site_label_2
_geom_bond_distance
Ru1 N2 2.116(3)
Ru1 N3 2.138(3)
Ru1 N1 2.152(3)
Ru1 P1 2.3094(11)
Ru1 P2 2.3296(11)
Ru1 S1 2.4375(11)
N1 C1 1.305(5)
N1 C2 1.442(5)
N2 C4 1.343(5)
N2 C8 1.368(5)
N3 C13 1.344(5)
N3 C9 1.351(5)
P1 C131 1.831(4)
P1 C111 1.834(4)
P1 C121 1.844(4)
P2 C211 1.834(4)
P2 C221 1.844(4)
P2 C231 1.853(4)
S1 C1 1.728(5)
S2 C1 1.737(4)
S2 C3 1.819(5)
C2 C3 1.523(7)
C4 C5 1.367(6)
C5 C6 1.366(6)
C6 C7 1.369(6)
C7 C8 1.390(5)
C8 C9 1.470(5)
C9 C10 1.387(6)
C10 C11 1.373(6)
C11 C12 1.378(6)
C12 C13 1.374(6)
C111 C112 1.390(6)
C111 C116 1.393(5)
C112 C113 1.393(6)
C113 C114 1.364(7)
C114 C115 1.382(6)
C115 C116 1.377(6)
C121 C122 1.384(6)
C121 C126 1.387(6)
C122 C123 1.386(6)
C123 C124 1.364(7)
C124 C125 1.365(7)
C125 C126 1.400(6)
C131 C132 1.546(6)
C132 C232 1.521(6)
C211 C212 1.386(5)
C211 C216 1.388(6)
C212 C213 1.392(6)
C213 C214 1.375(7)
C214 C215 1.369(7)
C215 C216 1.371(6)
C221 C226 1.387(6)
C221 C222 1.390(6)
C222 C223 1.394(6)
C223 C224 1.379(6)
C224 C225 1.366(6)
C225 C226 1.381(6)
C231 C232 1.532(6)
Cl1 O2 1.254(6)
Cl1 O1 1.361(5)
Cl1 O3 1.371(5)
Cl1 O4 1.374(6)
